data_4102314
loop_
_publ_author_name
'Yan Yan'
'Bo Qin'
'Changliang Ren'
'Xiuying Chen'
'Yeow Kwan Yip'
'Ruijuan Ye'
'Dawei Zhang'
'Haibin Su'
'Huaqiang Zeng'

_publ_contact_author_address
;
Department of Chemistry & NUS MedChem Program of the Office of Life Sciences
National University of Singapor
3 Science Drive 3
Singapore
117543
;
_publ_contact_author_email CHMZH@NUS.EDU.SG
_publ_contact_author_name 'Huaqiang Zeng'
_publ_section_title
;
 Synthesis, Structural Investigations, Hydrogen-Deuterium Exchange
 Studies, and Molecular Modeling of Conformationally Stablilized Aromatic
 Oligoamides
;
_journal_name_full 'Journal of the American Chemical Society'
_journal_page_first 5869
_journal_page_last 5879
_journal_paper_doi 10.1021/ja100579z
_journal_volume 132
_journal_year 2010
_chemical_formula_sum 'C41 H37 N5 O13'
_chemical_formula_weight 807.76
_chemical_name_systematic
; 
 ? 
;
_space_group_IT_number 2
_symmetry_cell_setting triclinic
_symmetry_space_group_name_Hall '-P 1'
_symmetry_space_group_name_H-M 'P -1'
_atom_sites_solution_hydrogens geom
_atom_sites_solution_primary direct
_atom_sites_solution_secondary difmap
_audit_creation_method SHELXL-97
_cell_angle_alpha 107.8780(10)
_cell_angle_beta 108.1580(10)
_cell_angle_gamma 95.1260(10)
_cell_formula_units_Z 2
_cell_length_a 12.1198(6)
_cell_length_b 13.1343(6)
_cell_length_c 13.7022(6)
_cell_measurement_reflns_used 4649
_cell_measurement_temperature 223(2)
_cell_measurement_theta_max 22.75
_cell_measurement_theta_min 2.19
_cell_volume 1930.76(16)
_computing_cell_refinement 'Bruker SMART'
_computing_data_collection 'Bruker SMART'
_computing_data_reduction 'Bruker SAINT'
_computing_molecular_graphics 'Bruker SHELXTL'
_computing_publication_material 'Bruker SHELXTL'
_computing_structure_refinement 'SHELXL-97 (Sheldrick, 1997)'
_computing_structure_solution 'SHELXS-97 (Sheldrick, 1990)'
_diffrn_ambient_temperature 223(2)
_diffrn_measured_fraction_theta_full 0.998
_diffrn_measured_fraction_theta_max 0.998
_diffrn_measurement_device_type 'CCD area detector'
_diffrn_measurement_method 'phi and omega scans'
_diffrn_radiation_monochromator graphite
_diffrn_radiation_source 'fine-focus sealed tube'
_diffrn_radiation_type MoK\a
_diffrn_radiation_wavelength 0.71073
_diffrn_reflns_av_R_equivalents 0.0370
_diffrn_reflns_av_sigmaI/netI 0.0429
_diffrn_reflns_limit_h_max 15
_diffrn_reflns_limit_h_min -15
_diffrn_reflns_limit_k_max 17
_diffrn_reflns_limit_k_min -17
_diffrn_reflns_limit_l_max 17
_diffrn_reflns_limit_l_min -17
_diffrn_reflns_number 25481
_diffrn_reflns_theta_full 27.50
_diffrn_reflns_theta_max 27.50
_diffrn_reflns_theta_min 1.66
_exptl_absorpt_coefficient_mu 0.105
_exptl_absorpt_correction_T_max 0.9896
_exptl_absorpt_correction_T_min 0.9591
_exptl_absorpt_correction_type 'Sadabs, (Sheldrick 2001)'
_exptl_crystal_colour COLOURLESS
_exptl_crystal_density_diffrn 1.389
_exptl_crystal_density_meas 0
_exptl_crystal_density_method 'not measured'
_exptl_crystal_description BLOCK
_exptl_crystal_F_000 844
_exptl_crystal_size_max 0.40
_exptl_crystal_size_mid 0.30
_exptl_crystal_size_min 0.10
_refine_diff_density_max 0.349
_refine_diff_density_min -0.282
_refine_diff_density_rms 0.044
_refine_ls_extinction_method none
_refine_ls_goodness_of_fit_ref 1.047
_refine_ls_hydrogen_treatment mixed
_refine_ls_matrix_type full
_refine_ls_number_parameters 555
_refine_ls_number_reflns 8844
_refine_ls_number_restraints 25
_refine_ls_restrained_S_all 1.046
_refine_ls_R_factor_all 0.0915
_refine_ls_R_factor_gt 0.0603
_refine_ls_shift/su_max 0.000
_refine_ls_shift/su_mean 0.000
_refine_ls_structure_factor_coef Fsqd
_refine_ls_weighting_details 'calc w=1/[\s^2^(Fo^2^)+(0.0672P)^2^+0.3960P] where P=(Fo^2^+2Fc^2^)/3'
_refine_ls_weighting_scheme calc
_refine_ls_wR_factor_gt 0.1375
_refine_ls_wR_factor_ref 0.1523
_reflns_number_gt 6079
_reflns_number_total 8844
_reflns_threshold_expression >2sigma(I)
_cod_data_source_file ja100579z_si_001_11.cif
_cod_data_source_block 5a
_cod_database_code 4102314

loop_
_symmetry_equiv_pos_as_xyz
'x, y, z'
'-x, -y, -z'

loop_
_atom_site_label
_atom_site_type_symbol
_atom_site_fract_x
_atom_site_fract_y
_atom_site_fract_z
_atom_site_U_iso_or_equiv
_atom_site_adp_type
_atom_site_occupancy
_atom_site_symmetry_multiplicity
_atom_site_calc_flag
_atom_site_refinement_flags
_atom_site_disorder_assembly
_atom_site_disorder_group
O1 O 0.24075(17) 0.82419(16) 0.27720(18) 0.0824(6) Uani 1 1 d . . .
O2 O 0.10701(17) 0.70197(15) 0.13566(16) 0.0703(5) Uani 1 1 d . . .
O3 O 0.07009(12) 0.55619(11) 0.24120(12) 0.0460(3) Uani 1 1 d . . .
O4 O -0.16712(14) 0.52810(13) 0.40124(14) 0.0619(4) Uani 1 1 d . . .
O5 O 0.10205(12) 0.31390(11) 0.27500(12) 0.0473(4) Uani 1 1 d . . .
O6 O 0.00922(16) -0.02319(13) 0.20912(15) 0.0674(5) Uani 1 1 d . . .
O7 O 0.24073(12) 0.21277(10) 0.09947(12) 0.0447(3) Uani 1 1 d . . .
O8 O 0.40699(17) 0.05220(13) -0.11031(14) 0.0697(5) Uani 1 1 d . . .
O9 O 0.49231(11) 0.41051(11) 0.17584(11) 0.0416(3) Uani 1 1 d . . .
O10 O 0.73408(15) 0.64969(13) 0.15415(14) 0.0646(5) Uani 1 1 d . . .
O11 O 0.51310(15) 0.63498(12) 0.39170(13) 0.0585(4) Uani 1 1 d . . .
O12 O 0.5891(3) 0.9258(2) 0.6547(2) 0.0591(7) Uani 0.65 1 d PDU A 1
O13 O 0.4420(3) 0.7815(3) 0.5567(2) 0.0975(12) Uani 0.65 1 d PDU A 1
N1 N 0.14728(19) 0.75838(16) 0.23293(19) 0.0571(5) Uani 1 1 d . . .
N2 N -0.02433(15) 0.45100(14) 0.35061(15) 0.0473(4) Uani 1 1 d . . .
H2N H 0.0428 0.4678 0.3430 0.057 Uiso 1 1 calc R . .
N3 N 0.09925(15) 0.10365(14) 0.16258(15) 0.0472(4) Uani 1 1 d . . .
H3N H 0.1095 0.1727 0.1714 0.057 Uiso 1 1 calc R . .
N4 N 0.42744(15) 0.20904(14) 0.02888(14) 0.0460(4) Uani 1 1 d . . .
H4N H 0.4038 0.2352 0.0836 0.055 Uiso 1 1 calc R . .
N5 N 0.60696(15) 0.62073(14) 0.23875(14) 0.0461(4) Uani 1 1 d . . .
H5N H 0.5553 0.5702 0.2386 0.055 Uiso 1 1 calc R . .
C1 C 0.03647(18) 0.64543(17) 0.29975(16) 0.0421(5) Uani 1 1 d . . .
C2 C 0.07705(19) 0.74858(18) 0.30109(18) 0.0478(5) Uani 1 1 d . . .
C3 C 0.0549(2) 0.84244(19) 0.36383(19) 0.0561(6) Uani 1 1 d . . .
H3 H 0.0868 0.9111 0.3655 0.067 Uiso 1 1 calc R . .
C4 C -0.0148(2) 0.8338(2) 0.42416(19) 0.0587(6) Uani 1 1 d . . .
H4 H -0.0330 0.8969 0.4660 0.070 Uiso 1 1 calc R . .
C5 C -0.0581(2) 0.73316(19) 0.42341(18) 0.0523(5) Uani 1 1 d . . .
H5 H -0.1068 0.7284 0.4641 0.063 Uiso 1 1 calc R . .
C6 C -0.03159(18) 0.63790(17) 0.36377(16) 0.0436(5) Uani 1 1 d . . .
C7 C -0.0199(2) 0.4900(2) 0.13615(19) 0.0616(6) Uani 1 1 d . . .
H7A H -0.0905 0.4635 0.1475 0.092 Uiso 1 1 calc R . .
H7B H 0.0099 0.4284 0.1006 0.092 Uiso 1 1 calc R . .
H7C H -0.0392 0.5339 0.0900 0.092 Uiso 1 1 calc R . .
C8 C -0.08151(18) 0.53381(18) 0.37338(17) 0.0443(5) Uani 1 1 d . . .
C9 C 0.00652(17) 0.26878(17) 0.29540(16) 0.0415(5) Uani 1 1 d . . .
C10 C -0.05890(18) 0.34124(18) 0.33753(17) 0.0448(5) Uani 1 1 d . . .
C11 C -0.15469(18) 0.3004(2) 0.36016(19) 0.0517(5) Uani 1 1 d . . .
H11 H -0.1987 0.3480 0.3904 0.062 Uiso 1 1 calc R . .
C12 C -0.18416(19) 0.1903(2) 0.33794(19) 0.0537(6) Uani 1 1 d . . .
H12 H -0.2485 0.1632 0.3538 0.064 Uiso 1 1 calc R . .
C13 C -0.12236(19) 0.11872(19) 0.29332(18) 0.0506(5) Uani 1 1 d . . .
H13 H -0.1454 0.0436 0.2781 0.061 Uiso 1 1 calc R . .
C14 C -0.02487(18) 0.15651(17) 0.27004(16) 0.0433(5) Uani 1 1 d . . .
C15 C 0.2144(2) 0.3365(2) 0.3629(2) 0.0637(7) Uani 1 1 d . . .
H15A H 0.2125 0.3899 0.4291 0.096 Uiso 1 1 calc R . .
H15B H 0.2771 0.3653 0.3427 0.096 Uiso 1 1 calc R . .
H15C H 0.2292 0.2696 0.3759 0.096 Uiso 1 1 calc R . .
C16 C 0.03025(19) 0.07134(17) 0.21296(18) 0.0481(5) Uani 1 1 d . . .
C17 C 0.22984(18) 0.09983(15) 0.06311(16) 0.0401(4) Uani 1 1 d . . .
C18 C 0.15648(18) 0.04164(16) 0.09822(17) 0.0425(5) Uani 1 1 d . . .
C19 C 0.14519(19) -0.07067(17) 0.06763(19) 0.0497(5) Uani 1 1 d . . .
H19 H 0.0969 -0.1108 0.0907 0.060 Uiso 1 1 calc R . .
C20 C 0.2049(2) -0.12326(17) 0.00339(19) 0.0525(6) Uani 1 1 d . . .
H20 H 0.1957 -0.1996 -0.0182 0.063 Uiso 1 1 calc R . .
C21 C 0.2780(2) -0.06650(17) -0.03008(18) 0.0489(5) Uani 1 1 d . . .
H21 H 0.3183 -0.1042 -0.0736 0.059 Uiso 1 1 calc R . .
C22 C 0.29231(18) 0.04720(16) 0.00052(16) 0.0433(5) Uani 1 1 d . . .
C23 C 0.37955(19) 0.10232(17) -0.03444(17) 0.0466(5) Uani 1 1 d . . .
C24 C 0.54414(16) 0.38894(16) 0.09617(16) 0.0388(4) Uani 1 1 d . . .
C25 C 0.51026(17) 0.28296(17) 0.01773(17) 0.0419(5) Uani 1 1 d . . .
C26 C 0.55778(19) 0.25651(19) -0.06450(18) 0.0497(5) Uani 1 1 d . . .
H26 H 0.5372 0.1851 -0.1162 0.060 Uiso 1 1 calc R . .
C27 C 0.6355(2) 0.3362(2) -0.06953(19) 0.0531(6) Uani 1 1 d . . .
H27 H 0.6687 0.3184 -0.1246 0.064 Uiso 1 1 calc R . .
C28 C 0.66526(18) 0.44128(19) 0.00441(18) 0.0487(5) Uani 1 1 d . . .
H28 H 0.7165 0.4946 -0.0024 0.058 Uiso 1 1 calc R . .
C29 C 0.62083(16) 0.47045(17) 0.08949(17) 0.0414(5) Uani 1 1 d . . .
C30 C 0.65947(18) 0.58842(18) 0.16369(17) 0.0454(5) Uani 1 1 d . . .
C31 C 0.5725(2) 0.73173(17) 0.39602(18) 0.0483(5) Uani 1 1 d . . .
C32 C 0.62479(19) 0.72486(17) 0.31673(17) 0.0465(5) Uani 1 1 d . . .
C33 C 0.6882(2) 0.81924(18) 0.3186(2) 0.0545(6) Uani 1 1 d . . .
H33 H 0.7222 0.8161 0.2650 0.065 Uiso 1 1 calc R . .
C34 C 0.7009(2) 0.91738(19) 0.3993(2) 0.0620(6) Uani 1 1 d . . .
H34 H 0.7431 0.9812 0.3996 0.074 Uiso 1 1 calc R . .
C35 C 0.6537(2) 0.92451(19) 0.4789(2) 0.0600(6) Uani 1 1 d . . .
H35 H 0.6655 0.9923 0.5343 0.072 Uiso 1 1 calc R . .
C36 C 0.5874(2) 0.83065(18) 0.47836(19) 0.0534(6) Uani 1 1 d D . .
C37 C 0.5291(7) 0.8404(3) 0.5656(4) 0.0498(13) Uani 0.65 1 d PDU A 1
C38 C 0.5355(8) 0.9505(9) 0.7374(6) 0.0619(17) Uani 0.65 1 d PD A 1
H38A H 0.4594 0.9691 0.7082 0.093 Uiso 0.65 1 calc PR A 1
H38B H 0.5870 1.0117 0.8013 0.093 Uiso 0.65 1 calc PR A 1
H38C H 0.5241 0.8872 0.7582 0.093 Uiso 0.65 1 calc PR A 1
C44 C 0.3863(2) 0.6146(2) 0.3481(3) 0.0839(9) Uani 1 1 d . . .
H44A H 0.3597 0.6826 0.3708 0.126 Uiso 1 1 calc R . .
H44B H 0.3544 0.5633 0.3753 0.126 Uiso 1 1 calc R . .
H44C H 0.3586 0.5841 0.2685 0.126 Uiso 1 1 calc R . .
C45 C 0.5512(2) 0.37914(19) 0.26849(18) 0.0544(6) Uani 1 1 d . . .
H45A H 0.5653 0.3059 0.2420 0.082 Uiso 1 1 calc R . .
H45B H 0.5014 0.3808 0.3121 0.082 Uiso 1 1 calc R . .
H45C H 0.6263 0.4298 0.3133 0.082 Uiso 1 1 calc R . .
C46 C 0.1706(2) 0.25367(19) 0.0195(2) 0.0599(6) Uani 1 1 d . . .
H46A H 0.1850 0.2244 -0.0485 0.090 Uiso 1 1 calc R . .
H46B H 0.1923 0.3328 0.0470 0.090 Uiso 1 1 calc R . .
H46C H 0.0871 0.2313 0.0062 0.090 Uiso 1 1 calc R . .
O12A O 0.5513(5) 0.9420(5) 0.6199(5) 0.0605(19) Uiso 0.35 1 d PD A 2
O13A O 0.5446(6) 0.7711(5) 0.6052(5) 0.0897(18) Uiso 0.35 1 d PD A 2
C37A C 0.5604(13) 0.8407(8) 0.5681(12) 0.075(5) Uiso 0.35 1 d PD A 2
C38A C 0.533(2) 0.969(2) 0.7234(13) 0.089(8) Uiso 0.35 1 d PD A 2
H38D H 0.4754 0.9105 0.7197 0.134 Uiso 0.35 1 calc PR A 2
H38E H 0.5051 1.0365 0.7385 0.134 Uiso 0.35 1 calc PR A 2
H38F H 0.6080 0.9771 0.7814 0.134 Uiso 0.35 1 calc PR A 2

loop_
_atom_site_aniso_label
_atom_site_aniso_U_11
_atom_site_aniso_U_22
_atom_site_aniso_U_33
_atom_site_aniso_U_23
_atom_site_aniso_U_13
_atom_site_aniso_U_12
O1 0.0704(12) 0.0699(12) 0.1078(15) 0.0323(11) 0.0375(12) -0.0052(10)
O2 0.0918(13) 0.0665(11) 0.0663(12) 0.0296(10) 0.0427(11) 0.0084(10)
O3 0.0512(8) 0.0415(8) 0.0530(9) 0.0192(7) 0.0263(7) 0.0100(7)
O4 0.0574(10) 0.0606(10) 0.0792(11) 0.0240(9) 0.0407(9) 0.0105(8)
O5 0.0503(8) 0.0409(8) 0.0626(9) 0.0234(7) 0.0327(8) 0.0023(6)
O6 0.0870(12) 0.0454(9) 0.0889(13) 0.0368(9) 0.0459(11) 0.0071(8)
O7 0.0554(8) 0.0298(7) 0.0556(9) 0.0153(6) 0.0294(7) 0.0053(6)
O8 0.0918(13) 0.0512(10) 0.0673(11) 0.0024(8) 0.0505(10) 0.0053(9)
O9 0.0421(7) 0.0431(8) 0.0441(8) 0.0154(6) 0.0217(6) 0.0070(6)
O10 0.0651(10) 0.0591(10) 0.0687(11) 0.0186(8) 0.0332(9) -0.0115(8)
O11 0.0734(11) 0.0400(9) 0.0686(10) 0.0206(8) 0.0347(9) 0.0047(8)
O12 0.0512(16) 0.0647(18) 0.0443(16) -0.0010(14) 0.0150(14) 0.0097(14)
O13 0.125(3) 0.079(2) 0.0685(19) -0.0110(16) 0.062(2) -0.041(2)
N1 0.0646(13) 0.0482(11) 0.0732(15) 0.0341(11) 0.0315(11) 0.0127(10)
N2 0.0437(9) 0.0467(10) 0.0664(12) 0.0300(9) 0.0296(9) 0.0093(8)
N3 0.0561(11) 0.0330(9) 0.0606(11) 0.0216(8) 0.0282(9) 0.0036(8)
N4 0.0520(10) 0.0400(10) 0.0476(10) 0.0097(8) 0.0269(8) 0.0059(8)
N5 0.0498(10) 0.0382(9) 0.0528(10) 0.0170(8) 0.0225(9) 0.0026(8)
C1 0.0443(11) 0.0435(11) 0.0422(11) 0.0195(9) 0.0154(9) 0.0112(9)
C2 0.0517(12) 0.0460(12) 0.0502(12) 0.0233(10) 0.0182(10) 0.0104(10)
C3 0.0678(15) 0.0416(13) 0.0574(14) 0.0211(11) 0.0172(12) 0.0096(11)
C4 0.0793(17) 0.0499(14) 0.0526(14) 0.0194(11) 0.0276(13) 0.0222(12)
C5 0.0598(14) 0.0575(14) 0.0468(12) 0.0207(11) 0.0244(11) 0.0198(11)
C6 0.0435(11) 0.0488(12) 0.0405(11) 0.0192(10) 0.0137(9) 0.0112(9)
C7 0.0787(17) 0.0540(14) 0.0476(13) 0.0118(11) 0.0243(13) 0.0074(13)
C8 0.0422(11) 0.0506(12) 0.0423(11) 0.0182(10) 0.0170(9) 0.0078(9)
C9 0.0405(11) 0.0464(12) 0.0440(11) 0.0240(9) 0.0179(9) 0.0009(9)
C10 0.0411(11) 0.0509(12) 0.0483(12) 0.0264(10) 0.0163(9) 0.0053(9)
C11 0.0412(11) 0.0636(15) 0.0621(14) 0.0333(12) 0.0238(11) 0.0094(10)
C12 0.0429(12) 0.0648(15) 0.0599(14) 0.0321(12) 0.0210(11) -0.0030(11)
C13 0.0499(12) 0.0508(13) 0.0506(12) 0.0243(10) 0.0158(10) -0.0073(10)
C14 0.0445(11) 0.0443(12) 0.0424(11) 0.0210(9) 0.0142(9) -0.0005(9)
C15 0.0430(13) 0.0665(16) 0.0747(17) 0.0143(13) 0.0272(12) -0.0061(11)
C16 0.0503(12) 0.0443(12) 0.0514(12) 0.0257(10) 0.0148(10) -0.0020(10)
C17 0.0461(11) 0.0299(10) 0.0414(11) 0.0119(8) 0.0135(9) 0.0039(8)
C18 0.0454(11) 0.0342(11) 0.0464(11) 0.0169(9) 0.0130(9) 0.0042(9)
C19 0.0503(12) 0.0374(12) 0.0612(14) 0.0232(10) 0.0153(11) 0.0039(9)
C20 0.0564(13) 0.0300(11) 0.0599(14) 0.0136(10) 0.0094(11) 0.0047(10)
C21 0.0549(13) 0.0384(12) 0.0471(12) 0.0106(10) 0.0140(10) 0.0115(10)
C22 0.0485(12) 0.0375(11) 0.0397(11) 0.0118(9) 0.0130(9) 0.0062(9)
C23 0.0535(13) 0.0400(12) 0.0445(12) 0.0095(10) 0.0201(10) 0.0111(10)
C24 0.0342(10) 0.0435(11) 0.0440(11) 0.0193(9) 0.0162(9) 0.0121(8)
C25 0.0404(11) 0.0440(12) 0.0484(12) 0.0189(9) 0.0211(9) 0.0145(9)
C26 0.0518(12) 0.0495(13) 0.0541(13) 0.0162(10) 0.0276(11) 0.0170(10)
C27 0.0525(13) 0.0654(15) 0.0560(14) 0.0247(12) 0.0333(11) 0.0208(11)
C28 0.0418(11) 0.0571(14) 0.0570(13) 0.0270(11) 0.0238(10) 0.0100(10)
C29 0.0329(10) 0.0478(12) 0.0474(11) 0.0226(10) 0.0138(9) 0.0090(9)
C30 0.0426(11) 0.0486(12) 0.0480(12) 0.0223(10) 0.0158(10) 0.0064(9)
C31 0.0577(13) 0.0363(11) 0.0519(13) 0.0194(10) 0.0184(11) 0.0050(10)
C32 0.0484(12) 0.0424(12) 0.0477(12) 0.0197(10) 0.0134(10) 0.0046(9)
C33 0.0579(14) 0.0478(13) 0.0600(14) 0.0249(11) 0.0207(12) 0.0019(11)
C34 0.0719(16) 0.0418(13) 0.0710(16) 0.0223(12) 0.0251(14) -0.0017(11)
C35 0.0683(16) 0.0405(13) 0.0619(15) 0.0129(11) 0.0178(13) 0.0044(11)
C36 0.0638(14) 0.0458(13) 0.0506(13) 0.0195(11) 0.0186(11) 0.0096(11)
C37 0.080(4) 0.031(2) 0.049(3) 0.0159(16) 0.033(3) 0.013(2)
C38 0.071(4) 0.061(4) 0.044(3) 0.000(3) 0.026(3) 0.014(3)
C44 0.0727(19) 0.0713(19) 0.123(3) 0.0361(18) 0.0562(19) 0.0029(15)
C45 0.0614(14) 0.0557(14) 0.0467(12) 0.0214(11) 0.0188(11) 0.0051(11)
C46 0.0632(15) 0.0431(13) 0.0870(18) 0.0359(13) 0.0308(13) 0.0153(11)

loop_
_atom_type_symbol
_atom_type_description
_atom_type_scat_dispersion_real
_atom_type_scat_dispersion_imag
_atom_type_scat_source
C C 0.0033 0.0016 'International Tables Vol C Tables 4.2.6.8 and 6.1.1.4'
H H 0.0000 0.0000 'International Tables Vol C Tables 4.2.6.8 and 6.1.1.4'
N N 0.0061 0.0033 'International Tables Vol C Tables 4.2.6.8 and 6.1.1.4'
O O 0.0106 0.0060 'International Tables Vol C Tables 4.2.6.8 and 6.1.1.4'

loop_
_geom_angle_atom_site_label_1
_geom_angle_atom_site_label_2
_geom_angle_atom_site_label_3
_geom_angle
C1 O3 C7 114.42(17)
C9 O5 C15 113.54(16)
C17 O7 C46 114.75(16)
C24 O9 C45 113.77(15)
C31 O11 C44 116.79(19)
C37 O12 C38 114.8(5)
O1 N1 O2 124.3(2)
O1 N1 C2 117.5(2)
O2 N1 C2 118.20(19)
C8 N2 C10 128.58(17)
C16 N3 C18 129.21(17)
C23 N4 C25 128.71(18)
C30 N5 C32 128.58(18)
O3 C1 C2 119.35(18)
O3 C1 C6 122.51(18)
C2 C1 C6 118.03(19)
C3 C2 C1 122.9(2)
C3 C2 N1 118.07(19)
C1 C2 N1 119.02(19)
C2 C3 C4 118.5(2)
C5 C4 C3 120.1(2)
C4 C5 C6 121.6(2)
C5 C6 C1 118.7(2)
C5 C6 C8 116.02(19)
C1 C6 C8 125.33(19)
O4 C8 N2 123.9(2)
O4 C8 C6 120.5(2)
N2 C8 C6 115.62(17)
C14 C9 C10 121.92(18)
C14 C9 O5 121.45(19)
C10 C9 O5 116.57(17)
C11 C10 C9 118.8(2)
C11 C10 N2 124.8(2)
C9 C10 N2 116.36(17)
C12 C11 C10 119.4(2)
C13 C12 C11 121.7(2)
C12 C13 C14 120.6(2)
C9 C14 C13 117.4(2)
C9 C14 C16 125.99(18)
C13 C14 C16 116.51(18)
O6 C16 N3 122.8(2)
O6 C16 C14 120.91(19)
N3 C16 C14 116.26(17)
C22 C17 O7 122.32(17)
C22 C17 C18 121.24(18)
O7 C17 C18 116.36(17)
C19 C18 N3 124.76(19)
C19 C18 C17 119.0(2)
N3 C18 C17 116.23(17)
C20 C19 C18 119.8(2)
C19 C20 C21 121.4(2)
C20 C21 C22 120.2(2)
C17 C22 C21 118.34(19)
C17 C22 C23 125.53(18)
C21 C22 C23 116.08(19)
O8 C23 N4 124.0(2)
O8 C23 C22 121.15(19)
N4 C23 C22 114.77(18)
O9 C24 C29 121.94(18)
O9 C24 C25 117.09(16)
C29 C24 C25 120.84(18)
C26 C25 C24 119.93(19)
C26 C25 N4 124.04(19)
C24 C25 N4 116.03(17)
C27 C26 C25 119.1(2)
C28 C27 C26 121.2(2)
C27 C28 C29 121.3(2)
C28 C29 C24 117.6(2)
C28 C29 C30 115.73(18)
C24 C29 C30 126.70(19)
O10 C30 N5 123.4(2)
O10 C30 C29 120.2(2)
N5 C30 C29 116.42(17)
O11 C31 C36 122.4(2)
O11 C31 C32 116.67(19)
C36 C31 C32 120.83(19)
C33 C32 N5 124.3(2)
C33 C32 C31 119.3(2)
N5 C32 C31 116.41(18)
C34 C33 C32 119.6(2)
C35 C34 C33 121.7(2)
C34 C35 C36 120.2(2)
C37A C36 C31 124.2(5)
C37A C36 C35 116.4(5)
C31 C36 C35 118.4(2)
C37A C36 C37 12.2(8)
C31 C36 C37 121.7(2)
C35 C36 C37 119.8(2)
O13 C37 O12 123.2(5)
O13 C37 C36 127.0(4)
O12 C37 C36 109.8(4)
C37A O12A C38A 120.2(13)
O13A C37A O12A 118.6(11)
O13A C37A C36 128.1(9)
O12A C37A C36 113.4(8)

loop_
_geom_bond_atom_site_label_1
_geom_bond_atom_site_label_2
_geom_bond_distance
O1 N1 1.214(3)
O2 N1 1.220(3)
O3 C1 1.377(2)
O3 C7 1.449(3)
O4 C8 1.216(2)
O5 C9 1.397(2)
O5 C15 1.442(3)
O6 C16 1.226(2)
O7 C17 1.391(2)
O7 C46 1.440(3)
O8 C23 1.208(2)
O9 C24 1.391(2)
O9 C45 1.449(3)
O10 C30 1.221(2)
O11 C31 1.378(2)
O11 C44 1.431(3)
O12 C37 1.318(5)
O12 C38 1.443(5)
O13 C37 1.202(6)
N1 C2 1.471(3)
N2 C8 1.350(3)
N2 C10 1.404(3)
N3 C16 1.354(3)
N3 C18 1.401(3)
N4 C23 1.360(3)
N4 C25 1.409(3)
N5 C30 1.353(3)
N5 C32 1.402(3)
C1 C2 1.392(3)
C1 C6 1.396(3)
C2 C3 1.372(3)
C3 C4 1.374(3)
C4 C5 1.373(3)
C5 C6 1.394(3)
C6 C8 1.505(3)
C9 C14 1.394(3)
C9 C10 1.397(3)
C10 C11 1.395(3)
C11 C12 1.372(3)
C12 C13 1.370(3)
C13 C14 1.404(3)
C14 C16 1.494(3)
C17 C22 1.386(3)
C17 C18 1.406(3)
C18 C19 1.385(3)
C19 C20 1.374(3)
C20 C21 1.377(3)
C21 C22 1.400(3)
C22 C23 1.505(3)
C24 C29 1.398(3)
C24 C25 1.402(3)
C25 C26 1.386(3)
C26 C27 1.377(3)
C27 C28 1.373(3)
C28 C29 1.396(3)
C29 C30 1.503(3)
C31 C36 1.387(3)
C31 C32 1.404(3)
C32 C33 1.388(3)
C33 C34 1.375(3)
C34 C35 1.365(3)
C35 C36 1.407(3)
C36 C37A 1.339(13)
C36 C37 1.547(6)
O12A C37A 1.335(9)
O12A C38A 1.442(9)
O13A C37A 1.203(9)

loop_
_geom_hbond_atom_site_label_D
_geom_hbond_atom_site_label_H
_geom_hbond_atom_site_label_A
_geom_hbond_distance_DH
_geom_hbond_distance_HA
_geom_hbond_distance_DA
_geom_hbond_angle_DHA
N2 H2N O3 0.87 2.15 2.743(2) 125.2
N3 H3N O5 0.87 1.99 2.709(2) 139.4
N4 H4N O7 0.87 2.06 2.723(2) 132.4
N5 H5N O9 0.87 1.98 2.721(2) 142.4
